data_2239768
loop_
_publ_author_name
'Narayana, Badiadka'
'Salian, Vinutha V.'
'Sarojini, Balladka K.'
'Jasinski, Jerry P.'

_publ_section_title
;
 (2<i>E</i>)-1-(4-Chlorophenyl)-3-[4-(propan-2-yl)phenyl]prop-2-en-1-one
;
_journal_coeditor_code ZS2302
_journal_issue 8
_journal_name_full 'Acta Crystallographica Section E'
_journal_page_first o855
_journal_paper_doi 10.1107/S1600536814015281
_journal_volume 70
_journal_year 2014
_chemical_formula_iupac 'C18 H17 Cl O'
_chemical_formula_moiety 'C18 H17 Cl O'
_chemical_formula_sum 'C18 H17 Cl O'
_chemical_formula_weight 284.76
_chemical_melting_point_gt 343
_chemical_melting_point_lt 345
_chemical_name_systematic
;
(2<i>E</i>)-1-(4-Chlorophenyl)-3-[4-(propan-2-yl)phenyl]prop-2-en-1-one
;
_space_group_crystal_system monoclinic
_space_group_IT_number 14
_space_group_name_Hall '-P 2ybc'
_space_group_name_H-M_alt 'P 1 21/c 1'
_symmetry_space_group_name_Hall '-P 2ybc'
_symmetry_space_group_name_H-M 'P 1 21/c 1'
_atom_sites_solution_hydrogens geom
_atom_sites_solution_primary direct
_audit_creation_method
;
  Olex2 1.2
  (compiled Apr 23 2013 17:54:37, GUI svn.r4466)
;
_cell_angle_alpha 90
_cell_angle_beta 97.396(6)
_cell_angle_gamma 90
_cell_formula_units_Z 4
_cell_length_a 8.8547(5)
_cell_length_b 5.8455(3)
_cell_length_c 28.8034(17)
_cell_measurement_reflns_used 2529
_cell_measurement_temperature 173(2)
_cell_measurement_theta_max 71.9725
_cell_measurement_theta_min 4.6404
_cell_volume 1478.46(14)
_computing_cell_refinement 'CrysAlis PRO (Agilent, 2012)'
_computing_data_collection 'CrysAlis PRO (Agilent, 2012)'
_computing_data_reduction 'CrysAlis RED (Agilent, 2012)'
_computing_molecular_graphics 'OLEX2 (Dolomanov <i>et al.</i>, 2009)'
_computing_publication_material 'OLEX2 (Dolomanov <i>et al.</i>, 2009)'
_computing_structure_refinement 'SHELXL2012 (Sheldrick, 2008)'
_computing_structure_solution 'SUPERFLIP (Palatinus <i>et al.</i>, 2012)'
_diffrn_ambient_temperature 173(2)
_diffrn_detector_area_resol_mean 16.0416
_diffrn_measured_fraction_theta_full 0.998
_diffrn_measured_fraction_theta_max 0.988
_diffrn_measurement_device_type 'Agilent Eos Gemini'
_diffrn_measurement_method '\w scans'
_diffrn_radiation_monochromator graphite
_diffrn_radiation_type CuK\a
_diffrn_radiation_wavelength 1.54184
_diffrn_reflns_av_R_equivalents 0.0229
_diffrn_reflns_limit_h_max 10
_diffrn_reflns_limit_h_min -10
_diffrn_reflns_limit_k_max 6
_diffrn_reflns_limit_k_min -7
_diffrn_reflns_limit_l_max 29
_diffrn_reflns_limit_l_min -35
_diffrn_reflns_number 8687
_diffrn_reflns_theta_full 67.684
_diffrn_reflns_theta_max 72.119
_diffrn_reflns_theta_min 5.037
_exptl_absorpt_coefficient_mu 2.211
_exptl_absorpt_correction_T_max 1.00000
_exptl_absorpt_correction_T_min 0.36995
_exptl_absorpt_correction_type multi-scan
_exptl_absorpt_process_details
;
CrysAlis PRO and CrysAlis RED (Agilent, 2012)
;
_exptl_crystal_colour colourless
_exptl_crystal_density_diffrn 1.279
_exptl_crystal_description prism
_exptl_crystal_F_000 600
_exptl_crystal_size_max 0.41
_exptl_crystal_size_mid 0.32
_exptl_crystal_size_min 0.14
_refine_diff_density_max 0.870
_refine_diff_density_min -0.435
_refine_ls_extinction_method none
_refine_ls_goodness_of_fit_ref 1.040
_refine_ls_hydrogen_treatment constr
_refine_ls_matrix_type full
_refine_ls_number_parameters 183
_refine_ls_number_reflns 2868
_refine_ls_number_restraints 0
_refine_ls_restrained_S_all 1.040
_refine_ls_R_factor_all 0.1063
_refine_ls_R_factor_gt 0.0928
_refine_ls_shift/su_max 0.000
_refine_ls_shift/su_mean 0.000
_refine_ls_structure_factor_coef Fsqd
_refine_ls_weighting_details
;
 w=1/[\s^2^(Fo^2^)+(0.1595P)^2^+1.6733P]
 where P=(Fo^2^+2Fc^2^)/3
;
_refine_ls_weighting_scheme calc
_refine_ls_wR_factor_gt 0.2724
_refine_ls_wR_factor_ref 0.2864
_reflns_number_gt 2269
_reflns_number_total 2868
_reflns_threshold_expression I>2\s(I)
_cod_data_source_file zs2302sup1.cif
_cod_data_source_block I
_cod_database_code 2239768
_cod_database_fobs_code 2239768
_shelx_space_group_comment
;
The symmetry employed for this shelxl refinement is uniquely defined
by the following loop, which should always be used as a source of
symmetry information in preference to the above space-group names.
They are only intended as comments.
;

loop_
_space_group_symop_operation_xyz
'x, y, z'
'-x, y+1/2, -z+1/2'
'-x, -y, -z'
'x, -y-1/2, z-1/2'

loop_
_atom_site_type_symbol
_atom_site_label
_atom_site_fract_x
_atom_site_fract_y
_atom_site_fract_z
_atom_site_U_iso_or_equiv
_atom_site_adp_type
_atom_site_calc_flag
_atom_site_occupancy
Cl Cl1 -0.25150(13) 0.8390(2) 0.33097(5) 0.0819(5) Uani d 1
O O1 0.2335(4) 0.2755(5) 0.48768(11) 0.0695(8) Uani d 1
C C1 0.2184(5) 0.4826(7) 0.48178(13) 0.0576(10) Uani d 1
C C2 0.1070(4) 0.5752(6) 0.44409(14) 0.0550(9) Uani d 1
C C3 0.0602(5) 0.4451(7) 0.40431(15) 0.0625(10) Uani d 1
H H3 0.1034 0.2981 0.4012 0.075 Uiso calc 1
C C4 -0.0468(5) 0.5249(8) 0.36970(16) 0.0675(11) Uani d 1
H H4 -0.0755 0.4358 0.3424 0.081 Uiso calc 1
C C5 -0.1133(5) 0.7368(8) 0.37462(16) 0.0638(11) Uani d 1
C C6 -0.0724(5) 0.8693(8) 0.41294(17) 0.0691(12) Uani d 1
H H6 -0.1192 1.0137 0.4161 0.083 Uiso calc 1
C C7 0.0386(5) 0.7896(7) 0.44713(16) 0.0677(12) Uani d 1
H H7 0.0696 0.8833 0.4736 0.081 Uiso calc 1
C C8 0.3018(5) 0.6508(8) 0.51427(16) 0.0671(11) Uani d 1
H H8 0.3047 0.8073 0.5055 0.080 Uiso calc 1
C C9 0.3719(5) 0.5833(8) 0.55524(17) 0.0676(11) Uani d 1
H H9 0.3598 0.4270 0.5630 0.081 Uiso calc 1
C C10 0.4664(5) 0.7227(8) 0.59013(16) 0.0652(11) Uani d 1
C C11 0.5252(5) 0.9341(8) 0.57874(15) 0.0676(11) Uani d 1
H H11 0.5026 0.9925 0.5478 0.081 Uiso calc 1
C C12 0.6155(5) 1.0579(7) 0.61201(14) 0.0612(10) Uani d 1
H H12 0.6546 1.2016 0.6038 0.073 Uiso calc 1
C C13 0.6505(4) 0.9774(6) 0.65722(13) 0.0529(9) Uani d 1
C C14 0.5907(5) 0.7645(7) 0.66783(15) 0.0613(10) Uani d 1
H H14 0.6116 0.7055 0.6987 0.074 Uiso calc 1
C C15 0.5034(5) 0.6414(7) 0.63453(17) 0.0694(12) Uani d 1
H H15 0.4671 0.4953 0.6424 0.083 Uiso calc 1
C C16 0.7492(5) 1.1144(7) 0.69393(15) 0.0614(10) Uani d 1
H H16 0.7841 1.2548 0.6786 0.074 Uiso calc 1
C C17 0.6624(6) 1.1896(8) 0.73356(16) 0.0706(12) Uani d 1
H H17A 0.5750 1.2834 0.7209 0.106 Uiso calc 1
H H17B 0.7299 1.2794 0.7563 0.106 Uiso calc 1
H H17C 0.6265 1.0545 0.7490 0.106 Uiso calc 1
C C18 0.8911(5) 0.9757(10) 0.7134(2) 0.0834(14) Uani d 1
H H18A 0.8599 0.8406 0.7299 0.125 Uiso calc 1
H H18B 0.9583 1.0709 0.7351 0.125 Uiso calc 1
H H18C 0.9454 0.9273 0.6875 0.125 Uiso calc 1

loop_
_atom_site_aniso_label
_atom_site_aniso_U_11
_atom_site_aniso_U_22
_atom_site_aniso_U_33
_atom_site_aniso_U_12
_atom_site_aniso_U_13
_atom_site_aniso_U_23
Cl1 0.0684(8) 0.0788(8) 0.1002(10) -0.0040(5) 0.0173(6) 0.0148(6)
O1 0.0799(19) 0.0492(16) 0.0811(19) -0.0082(14) 0.0161(15) -0.0158(14)
C1 0.064(2) 0.053(2) 0.061(2) -0.0177(17) 0.0283(18) -0.0123(17)
C2 0.059(2) 0.0465(19) 0.065(2) -0.0154(16) 0.0298(18) -0.0121(16)
C3 0.073(3) 0.047(2) 0.071(2) -0.0081(18) 0.022(2) -0.0150(18)
C4 0.081(3) 0.055(2) 0.068(2) -0.010(2) 0.016(2) -0.0130(19)
C5 0.059(2) 0.058(2) 0.079(3) -0.0136(18) 0.029(2) -0.001(2)
C6 0.066(3) 0.053(2) 0.092(3) -0.0027(19) 0.027(2) -0.011(2)
C7 0.077(3) 0.053(2) 0.078(3) -0.013(2) 0.028(2) -0.022(2)
C8 0.071(3) 0.061(2) 0.073(3) -0.011(2) 0.022(2) -0.010(2)
C9 0.067(2) 0.059(2) 0.081(3) -0.009(2) 0.027(2) -0.013(2)
C10 0.065(2) 0.057(2) 0.076(3) -0.0096(19) 0.016(2) -0.0076(19)
C11 0.076(3) 0.064(3) 0.065(2) -0.021(2) 0.015(2) 0.0024(19)
C12 0.066(2) 0.055(2) 0.065(2) -0.0173(18) 0.0215(19) 0.0001(18)
C13 0.0468(18) 0.0501(19) 0.066(2) -0.0054(15) 0.0211(16) -0.0031(16)
C14 0.060(2) 0.053(2) 0.071(2) -0.0070(18) 0.0101(18) 0.0066(18)
C15 0.072(3) 0.050(2) 0.086(3) -0.0152(19) 0.006(2) 0.013(2)
C16 0.060(2) 0.057(2) 0.069(2) -0.0092(18) 0.0171(19) -0.0049(18)
C17 0.079(3) 0.066(3) 0.069(3) 0.002(2) 0.020(2) -0.008(2)
C18 0.053(2) 0.092(4) 0.105(4) -0.004(2) 0.010(2) -0.021(3)

loop_
_atom_type_symbol
_atom_type_description
_atom_type_scat_dispersion_real
_atom_type_scat_dispersion_imag
_atom_type_scat_source
C C 0.0181 0.0091 'International Tables Vol C Tables 4.2.6.8 and 6.1.1.4'
H H 0.0000 0.0000 'International Tables Vol C Tables 4.2.6.8 and 6.1.1.4'
O O 0.0492 0.0322 'International Tables Vol C Tables 4.2.6.8 and 6.1.1.4'
Cl Cl 0.3639 0.7018 'International Tables Vol C Tables 4.2.6.8 and 6.1.1.4'

loop_
_geom_angle_atom_site_label_1
_geom_angle_atom_site_label_2
_geom_angle_atom_site_label_3
_geom_angle
O1 C1 C2 121.0(3)
O1 C1 C8 121.9(4)
C2 C1 C8 116.9(4)
C3 C2 C1 120.4(4)
C3 C2 C7 117.0(4)
C7 C2 C1 122.5(4)
C2 C3 H3 119.4
C4 C3 C2 121.3(4)
C4 C3 H3 119.4
C3 C4 H4 120.2
C3 C4 C5 119.6(4)
C5 C4 H4 120.2
C4 C5 Cl1 120.0(4)
C6 C5 Cl1 118.7(4)
C6 C5 C4 121.3(4)
C5 C6 H6 120.7
C5 C6 C7 118.6(4)
C7 C6 H6 120.7
C2 C7 H7 118.9
C6 C7 C2 122.1(4)
C6 C7 H7 118.9
C1 C8 H8 119.9
C9 C8 C1 120.2(4)
C9 C8 H8 119.9
C8 C9 H9 116.3
C8 C9 C10 127.3(4)
C10 C9 H9 116.3
C11 C10 C9 121.8(4)
C15 C10 C9 119.7(4)
C15 C10 C11 118.5(4)
C10 C11 H11 119.9
C12 C11 C10 120.3(4)
C12 C11 H11 119.9
C11 C12 H12 119.4
C11 C12 C13 121.2(4)
C13 C12 H12 119.4
C12 C13 C14 117.6(4)
C12 C13 C16 121.2(3)
C14 C13 C16 121.2(4)
C13 C14 H14 119.6
C15 C14 C13 120.9(4)
C15 C14 H14 119.6
C10 C15 H15 119.2
C14 C15 C10 121.6(4)
C14 C15 H15 119.2
C13 C16 H16 108.0
C13 C16 C17 112.1(3)
C13 C16 C18 110.3(4)
C17 C16 H16 108.0
C17 C16 C18 110.3(4)
C18 C16 H16 108.0
C16 C17 H17A 109.5
C16 C17 H17B 109.5
C16 C17 H17C 109.5
H17A C17 H17B 109.5
H17A C17 H17C 109.5
H17B C17 H17C 109.5
C16 C18 H18A 109.5
C16 C18 H18B 109.5
C16 C18 H18C 109.5
H18A C18 H18B 109.5
H18A C18 H18C 109.5
H18B C18 H18C 109.5

loop_
_geom_bond_atom_site_label_1
_geom_bond_atom_site_label_2
_geom_bond_distance
Cl1 C5 1.743(5)
O1 C1 1.228(5)
C1 C2 1.472(6)
C1 C8 1.486(6)
C2 C3 1.393(5)
C2 C7 1.400(6)
C3 H3 0.9500
C3 C4 1.366(6)
C4 H4 0.9500
C4 C5 1.386(6)
C5 C6 1.359(6)
C6 H6 0.9500
C6 C7 1.379(7)
C7 H7 0.9500
C8 H8 0.9500
C8 C9 1.321(7)
C9 H9 0.9500
C9 C10 1.469(6)
C10 C11 1.396(6)
C10 C15 1.364(6)
C11 H11 0.9500
C11 C12 1.372(6)
C12 H12 0.9500
C12 C13 1.382(6)
C13 C14 1.401(5)
C13 C16 1.512(5)
C14 H14 0.9500
C14 C15 1.358(6)
C15 H15 0.9500
C16 H16 1.0000
C16 C17 1.521(6)
C16 C18 1.538(7)
C17 H17A 0.9800
C17 H17B 0.9800
C17 H17C 0.9800
C18 H18A 0.9800
C18 H18B 0.9800
C18 H18C 0.9800

loop_
_geom_torsion_atom_site_label_1
_geom_torsion_atom_site_label_2
_geom_torsion_atom_site_label_3
_geom_torsion_atom_site_label_4
_geom_torsion
Cl1 C5 C6 C7 -179.1(3)
O1 C1 C2 C3 -25.1(5)
O1 C1 C2 C7 152.0(4)
O1 C1 C8 C9 -13.1(6)
C1 C2 C3 C4 177.8(4)
C1 C2 C7 C6 -176.0(4)
C1 C8 C9 C10 176.1(4)
C2 C1 C8 C9 162.2(4)
C2 C3 C4 C5 -1.7(6)
C3 C2 C7 C6 1.1(6)
C3 C4 C5 Cl1 -179.3(3)
C3 C4 C5 C6 1.1(6)
C4 C5 C6 C7 0.5(6)
C5 C6 C7 C2 -1.7(6)
C7 C2 C3 C4 0.6(6)
C8 C1 C2 C3 159.6(4)
C8 C1 C2 C7 -23.4(5)
C8 C9 C10 C11 -16.7(7)
C8 C9 C10 C15 165.8(5)
C9 C10 C11 C12 -178.8(4)
C9 C10 C15 C14 179.8(4)
C10 C11 C12 C13 0.1(7)
C11 C10 C15 C14 2.3(7)
C11 C12 C13 C14 0.1(6)
C11 C12 C13 C16 -179.6(4)
C12 C13 C14 C15 0.9(6)
C12 C13 C16 C17 115.4(4)
C12 C13 C16 C18 -121.2(4)
C13 C14 C15 C10 -2.1(7)
C14 C13 C16 C17 -64.3(5)
C14 C13 C16 C18 59.0(5)
C15 C10 C11 C12 -1.3(7)
C16 C13 C14 C15 -179.4(4)
